data_7252033
loop_
_publ_author_name
'Jacewicz, Dagmara'
'Pob\/locki, Kacper'
'Bialek, Marzena'
'Jarzembska, Katarzyna N.'
'Kaminski, Radoslaw'

_publ_section_title
;
 Single-Crystal XRD Characterization, Physicochemical Properties and
 Catalytic Activity of Rhodium(III/IV) Coordination Compounds
;
_journal_name_full 'Physical Chemistry Chemical Physics'
_journal_paper_doi 10.1039/D6CP00682E
_journal_year 2026
_chemical_formula_moiety 'C24 H22 N3 O4 Rh S'
_chemical_formula_sum 'C24 H22 N3 O4 Rh S'
_chemical_formula_weight 551.42
_space_group_IT_number 61
_space_group_name_Hall '-P 2ac 2ab'
_space_group_name_H-M_alt 'P b c a'
_symmetry_cell_setting orthorhombic
_symmetry_Int_Tables_number 61
_symmetry_space_group_name_Hall '-P 2ac 2ab'
_symmetry_space_group_name_H-M 'P b c a'
_atom_sites_solution_primary dual
_audit_update_record
;
2025-10-28 deposited with the CCDC.	2026-05-25 downloaded from the CCDC.
;
_cell_angle_alpha 90
_cell_angle_beta 90
_cell_angle_gamma 90
_cell_formula_units_Z 8
_cell_length_a 10.288(2)
_cell_length_b 15.184(3)
_cell_length_c 27.605(6)
_cell_measurement_reflns_used 13618
_cell_measurement_temperature 100
_cell_measurement_theta_max 75.84
_cell_measurement_theta_min 3.15
_cell_volume 4312.3(15)
_computing_cell_refinement 'CrysAlisPro 1.171.43.144a (Rigaku OD, 2024)'
_computing_data_collection 'CrysAlisPro system (CCD 43.136a (release 23-08-2024))'
_computing_data_reduction 'CrysAlisPro 1.171.43.144a (Rigaku OD, 2024)'
_diffrn_ambient_temperature 100
_diffrn_detector 'CCD plate'
_diffrn_detector_area_resol_mean 10.5373
_diffrn_measured_fraction_theta_full 1
_diffrn_measured_fraction_theta_max 1
_diffrn_measurement_device 'four-circle diffractometer'
_diffrn_measurement_device_type 'SuperNova, Single source at offset/far, Atlas'
_diffrn_measurement_method '\w scans'
_diffrn_radiation_monochromator mirror
_diffrn_radiation_probe x-ray
_diffrn_radiation_source 'X-ray tube'
_diffrn_radiation_type 'Cu K\a'
_diffrn_radiation_wavelength 1.54184
_diffrn_reflns_av_R_equivalents 0.0655
_diffrn_reflns_av_unetI/netI 0.0282
_diffrn_reflns_limit_h_max 12
_diffrn_reflns_limit_h_min -12
_diffrn_reflns_limit_k_max 19
_diffrn_reflns_limit_k_min -19
_diffrn_reflns_limit_l_max 34
_diffrn_reflns_limit_l_min -34
_diffrn_reflns_number 35477
_diffrn_reflns_theta_full 76.35
_diffrn_reflns_theta_max 76.35
_diffrn_reflns_theta_min 3.2
_diffrn_source 'micro-focus sealed X-ray tube'
_exptl_absorpt_coefficient_mu 7.639
_exptl_absorpt_correction_T_max 1.000
_exptl_absorpt_correction_T_min 0.693
_exptl_absorpt_correction_type multi-scan
_exptl_absorpt_process_details
;
CrysAlisPro 1.171.43.144a (Rigaku Oxford Diffraction, 2024)
Empirical absorption correction using spherical harmonics,
implemented in SCALE3 ABSPACK scaling algorithm.
;
_exptl_crystal_colour colourless
_exptl_crystal_density_diffrn 1.6988
_exptl_crystal_description 'chipped-off plate'
_exptl_crystal_F_000 2240
_exptl_crystal_size_max 0.072
_exptl_crystal_size_mid 0.055
_exptl_crystal_size_min 0.015
_refine_diff_density_max 4.05
_refine_diff_density_min -3.01
_refine_ls_extinction_method none
_refine_ls_goodness_of_fit_gt 2.9204
_refine_ls_goodness_of_fit_ref 2.7349
_refine_ls_hydrogen_treatment constr
_refine_ls_number_constraints 106
_refine_ls_number_parameters 280
_refine_ls_number_reflns 4499
_refine_ls_number_restraints 2
_refine_ls_R_factor_all 0.0665
_refine_ls_R_factor_gt 0.0550
_refine_ls_shift/su_max 0.0084
_refine_ls_shift/su_mean 0.0003
_refine_ls_structure_factor_coef Fsqd
_refine_ls_weighting_details 'calc w=1/[\s^2^(Fo^2^)+(0.020804P)^2^+0.0000P] where P=(Fo^2^+2Fc^2^)/3'
_refine_ls_weighting_scheme sigma
_refine_ls_wR_factor_gt 0.1253
_refine_ls_wR_factor_ref 0.1300
_reflns_number_gt 3715
_reflns_number_total 4499
_reflns_threshold_expression I>3\s(I)
_cod_data_source_file d6cp00682e3.cif
_cod_data_source_block 32
_cod_depositor_comments
;
The following automatic conversions were performed:

data item '_diffrn_radiation_probe' value 'X-ray' was changed to
'x-ray' in accordance with the
/home/data/users/saulius/crontab/automatic-downloads/rss-feeds/RSC/lib/dictionaries/cif_core.dic
dictionary named 'cif_core.dic' version 2.4.2 last updated on
2011-04-26.

Automatic conversion script
Id: cif_fix_values 8170 2020-07-09 18:12:32Z antanas 
;
_cod_original_cell_volume 4312.1(15)
_cod_database_code 7252033

loop_
_space_group_symop_id
_space_group_symop_operation_xyz
1 x,y,z
2 -x+1/2,-y,z+1/2
3 -x,y+1/2,-z+1/2
4 x+1/2,-y+1/2,-z
5 -x,-y,-z
6 x+1/2,y,-z+1/2
7 x,-y+1/2,z+1/2
8 -x+1/2,y+1/2,z

loop_
_atom_site_label
_atom_site_type_symbol
_atom_site_fract_x
_atom_site_fract_y
_atom_site_fract_z
_atom_site_adp_type
_atom_site_U_iso_or_equiv
_atom_site_site_symmetry_multiplicity
_atom_site_occupancy
_atom_site_calc_flag
_atom_site_refinement_flags
_atom_site_disorder_assembly
_atom_site_disorder_group
Rh1 Rh 0.22269(3) 0.68566(2) 0.384610(12) Uani 0.01857(11) 8 1 d . . .
N1 N 0.3881(4) 0.6238(3) 0.40861(14) Uani 0.0194(11) 8 1 d . . .
C1 C 0.3924(5) 0.5448(3) 0.43045(18) Uani 0.0250(14) 8 1 d . . .
C2 C 0.5081(6) 0.5029(4) 0.44011(18) Uani 0.0281(15) 8 1 d . . .
C3 C 0.6237(5) 0.5422(4) 0.42641(19) Uani 0.0264(14) 8 1 d . . .
C4 C 0.6200(5) 0.6223(3) 0.40365(18) Uani 0.0224(13) 8 1 d . . .
C5 C 0.5007(5) 0.6640(3) 0.39474(17) Uani 0.0201(13) 8 1 d . . .
C6 C 0.4817(4) 0.7490(3) 0.37173(17) Uani 0.0203(13) 8 1 d . . .
C7 C 0.3513(4) 0.7746(3) 0.36301(17) Uani 0.0197(13) 8 1 d . . .
C8 C 0.3286(5) 0.8566(3) 0.34233(18) Uani 0.0224(13) 8 1 d . . .
C9 C 0.4311(5) 0.9138(3) 0.33147(19) Uani 0.0258(14) 8 1 d . . .
C10 C 0.5588(5) 0.8877(4) 0.34021(19) Uani 0.0274(15) 8 1 d . . .
C11 C 0.5844(5) 0.8061(4) 0.36001(18) Uani 0.0242(14) 8 1 d . . .
H1 H 0.312429 0.516766 0.439583 Uiso 0.03 8 1 d . . .
H2 H 0.508605 0.446915 0.456231 Uiso 0.0337 8 1 d . . .
H3 H 0.705242 0.513724 0.432756 Uiso 0.0317 8 1 d . . .
H4 H 0.699539 0.650045 0.393727 Uiso 0.0268 8 1 d . . .
H8 H 0.241038 0.874383 0.335372 Uiso 0.0269 8 1 d . . .
H9 H 0.413478 0.970857 0.318026 Uiso 0.0309 8 1 d . . .
H10 H 0.629249 0.926699 0.332435 Uiso 0.0329 8 1 d . . .
H11 H 0.67254 0.788267 0.365785 Uiso 0.029 8 1 d . . .
N3 N -0.0073(4) 0.5624(4) 0.4181(2) Uani 0.0563(10) 8 1 d . . .
C12 C -0.0021(5) 0.8109(4) 0.3671(2) Uani 0.0268(15) 8 1 d . . .
C13 C -0.0914(5) 0.8562(4) 0.3394(2) Uani 0.0274(15) 8 1 d . . .
C14 C -0.1045(5) 0.8354(4) 0.2908(2) Uani 0.0271(15) 8 1 d . . .
C15 C -0.0266(5) 0.7699(4) 0.27102(19) Uani 0.0261(15) 8 1 d . . .
C16 C 0.0647(4) 0.7283(3) 0.30050(18) Uani 0.0213(13) 8 1 d . . .
C17 C 0.1569(4) 0.6618(3) 0.28363(18) Uani 0.0215(13) 8 1 d . . .
C18 C 0.2437(4) 0.6298(3) 0.31892(17) Uani 0.0201(13) 8 1 d . . .
C19 C 0.3344(5) 0.5665(3) 0.30523(18) Uani 0.0220(13) 8 1 d . . .
C20 C 0.3403(5) 0.5366(3) 0.25770(19) Uani 0.0247(14) 8 1 d . . .
C21 C 0.2546(5) 0.5697(4) 0.22281(18) Uani 0.0261(14) 8 1 d . . .
C24 C 0.2280(7) 0.6768(5) 0.5113(2) Uani 0.044(2) 8 1 d . . .
H12 H 0.004732 0.824302 0.400961 Uiso 0.0322 8 1 d . . .
H13 H -0.143874 0.90163 0.353675 Uiso 0.0329 8 1 d . . .
H14 H -0.166702 0.865908 0.271008 Uiso 0.0325 8 1 d . . .
H15 H -0.035489 0.753577 0.23759 Uiso 0.0314 8 1 d . . .
H19 H 0.393496 0.543231 0.328888 Uiso 0.0264 8 1 d . . .
H20 H 0.403524 0.49309 0.248765 Uiso 0.0296 8 1 d . . .
H21 H 0.259317 0.549364 0.189923 Uiso 0.0313 8 1 d . . .
H22 H 0.103073 0.654522 0.212444 Uiso 0.0317 8 1 d . . .
S1 S 0.20076(11) 0.75594(9) 0.46414(4) Uani 0.0263(3) 8 1 d . . .
O1 O 0.0782(4) 0.8028(3) 0.47694(14) Uani 0.0313(12) 8 1 d . . .
C22 C 0.1628(5) 0.6320(3) 0.23612(19) Uani 0.0264(14) 8 1 d . . .
C23 C 0.3314(6) 0.8299(5) 0.4762(2) Uani 0.044(2) 8 1 d . . .
H23a H 0.41155 0.797661 0.477685 Uiso 0.0527 8 1 d . . .
H23b H 0.336349 0.873081 0.450877 Uiso 0.0527 8 1 d . . .
H23c H 0.316647 0.858918 0.506648 Uiso 0.0527 8 1 d . . .
H24a H 0.316406 0.656654 0.509984 Uiso 0.053 8 1 d . . .
H24b H 0.211849 0.703632 0.542218 Uiso 0.053 8 1 d . . .
H24c H 0.170361 0.627686 0.506992 Uiso 0.053 8 1 d . . .
O2 O 0.1108(4) 0.5750(4) 0.4165(2) Uani 0.0563(10) 8 1 d . . .
O3 O -0.0534(5) 0.5012(4) 0.4417(2) Uani 0.0563(10) 8 1 d . . .
O4 O -0.0757(5) 0.6083(4) 0.3917(2) Uani 0.0563(10) 8 1 d . . .
N2 N 0.0757(4) 0.7485(3) 0.34821(16) Uani 0.0226(11) 8 1 d . . .

loop_
_atom_site_aniso_label
_atom_site_aniso_type_symbol
_atom_site_aniso_U_11
_atom_site_aniso_U_22
_atom_site_aniso_U_33
_atom_site_aniso_U_12
_atom_site_aniso_U_13
_atom_site_aniso_U_23
Rh1 Rh 0.01479(18) 0.02519(19) 0.01575(19) -0.00033(13) 0.00069(11) -0.00219(13)
N1 N 0.0206(18) 0.0223(19) 0.0153(18) -0.0004(15) 0.0013(14) 0.0002(15)
C1 C 0.031(3) 0.027(2) 0.017(2) -0.003(2) 0.0025(18) -0.0010(19)
C2 C 0.045(3) 0.021(2) 0.018(3) 0.005(2) -0.003(2) 0.0004(19)
C3 C 0.030(2) 0.028(3) 0.021(2) 0.011(2) -0.0040(19) -0.003(2)
C4 C 0.018(2) 0.027(2) 0.022(2) 0.0024(18) -0.0017(17) -0.0049(19)
C5 C 0.022(2) 0.023(2) 0.015(2) 0.0020(18) -0.0012(16) -0.0021(17)
C6 C 0.018(2) 0.022(2) 0.021(2) 0.0000(18) 0.0003(16) -0.0028(18)
C7 C 0.017(2) 0.025(2) 0.016(2) 0.0014(17) 0.0025(15) -0.0007(18)
C8 C 0.022(2) 0.023(2) 0.023(2) 0.0008(18) -0.0026(17) -0.0018(18)
C9 C 0.031(3) 0.021(2) 0.026(3) 0.0029(19) 0.0008(19) 0.0037(19)
C10 C 0.027(2) 0.028(3) 0.027(3) -0.007(2) -0.0003(19) 0.005(2)
C11 C 0.018(2) 0.030(3) 0.024(2) -0.0025(19) -0.0001(16) 0.003(2)
N3 N 0.0430(13) 0.0574(17) 0.0684(19) -0.0085(12) 0.0011(12) 0.0175(14)
C12 C 0.017(2) 0.037(3) 0.026(3) 0.000(2) 0.0001(18) -0.007(2)
C13 C 0.018(2) 0.035(3) 0.029(3) 0.003(2) 0.0011(18) -0.009(2)
C14 C 0.021(2) 0.034(3) 0.027(3) 0.004(2) -0.0041(19) -0.002(2)
C15 C 0.027(2) 0.033(3) 0.018(2) 0.001(2) -0.0001(18) -0.006(2)
C16 C 0.019(2) 0.024(2) 0.021(2) -0.0032(18) 0.0004(16) -0.0014(19)
C17 C 0.018(2) 0.027(2) 0.020(2) -0.0012(18) 0.0014(16) -0.0028(18)
C18 C 0.020(2) 0.022(2) 0.019(2) -0.0033(17) 0.0015(16) -0.0021(17)
C19 C 0.021(2) 0.025(2) 0.020(2) -0.0015(18) -0.0026(17) 0.0000(18)
C20 C 0.023(2) 0.027(2) 0.024(3) 0.0040(19) 0.0040(18) -0.0042(19)
C21 C 0.032(3) 0.030(2) 0.017(2) 0.004(2) -0.0008(17) -0.0055(19)
C24 C 0.052(4) 0.060(4) 0.020(3) 0.025(3) 0.003(2) 0.001(3)
S1 S 0.0216(5) 0.0391(7) 0.0184(6) 0.0051(5) 0.0004(4) -0.0047(5)
O1 O 0.0261(18) 0.043(2) 0.0245(19) 0.0070(16) 0.0030(14) -0.0030(17)
C22 C 0.027(2) 0.030(3) 0.022(3) -0.001(2) -0.0042(18) -0.002(2)
C23 C 0.026(3) 0.070(5) 0.036(3) -0.005(3) -0.002(2) -0.027(3)
O2 O 0.0430(13) 0.0574(17) 0.0684(19) -0.0085(12) 0.0011(12) 0.0175(14)
O3 O 0.0430(13) 0.0574(17) 0.0684(19) -0.0085(12) 0.0011(12) 0.0175(14)
O4 O 0.0430(13) 0.0574(17) 0.0684(19) -0.0085(12) 0.0011(12) 0.0175(14)
N2 N 0.0159(17) 0.028(2) 0.024(2) -0.0001(15) 0.0016(14) -0.0018(17)

loop_
_atom_type_symbol
_atom_type_scat_dispersion_real
_atom_type_scat_dispersion_imag
_atom_type_scat_source
_atom_type_scat_Cromer_Mann_a1
_atom_type_scat_Cromer_Mann_b1
_atom_type_scat_Cromer_Mann_a2
_atom_type_scat_Cromer_Mann_b2
_atom_type_scat_Cromer_Mann_a3
_atom_type_scat_Cromer_Mann_b3
_atom_type_scat_Cromer_Mann_a4
_atom_type_scat_Cromer_Mann_b4
_atom_type_scat_Cromer_Mann_c
C 0.0181 0.0091 'International Tables Vol C tables 4.2.6.8 and 6.1.1.4' 2.31 20.843901 1.02 10.2075 1.5886 0.5687 0.865 51.651199 0.2156
H 0.0000 0.0000 'International Tables Vol C tables 4.2.6.8 and 6.1.1.4' 0.493002 10.5109 0.322912 26.1257 0.140191 3.14236 0.04081 57.799702 0.003038
N 0.0311 0.0180 'International Tables Vol C tables 4.2.6.8 and 6.1.1.4' 12.2126 0.0057 3.1322 9.8933 2.0125 28.997499 1.1663 0.5826 -11.529
O 0.0492 0.0322 'International Tables Vol C tables 4.2.6.8 and 6.1.1.4' 3.0485 13.2771 2.2868 5.7011 1.5463 0.3239 0.867 32.908901 0.2508
Rh 0.0927 3.6045 'International Tables Vol C tables 4.2.6.8 and 6.1.1.4' 19.2957 0.751536 14.3501 8.21758 4.73425 25.874901 1.28918 98.606201 5.328
S 0.3331 0.5567 'International Tables Vol C tables 4.2.6.8 and 6.1.1.4' 6.9053 1.4679 5.2034 22.215099 1.4379 0.2536 1.5863 56.172001 0.8669

loop_
_geom_angle_atom_site_label_1
_geom_angle_atom_site_label_2
_geom_angle_atom_site_label_3
_geom_angle_site_symmetry_1
_geom_angle_site_symmetry_2
_geom_angle_site_symmetry_3
_geom_angle
_geom_angle_publ_flag
N1 Rh1 C7 . . . 81.71(18) ?
N1 Rh1 C18 . . . 90.51(17) ?
N1 Rh1 S1 . . . 89.23(12) ?
N1 Rh1 N2 . . . 169.05(16) ?
C7 Rh1 C18 . . . 86.82(19) ?
C7 Rh1 S1 . . . 91.96(14) ?
C7 Rh1 N2 . . . 91.59(18) ?
C18 Rh1 S1 . . . 178.78(14) ?
C18 Rh1 N2 . . . 80.43(18) ?
S1 Rh1 N2 . . . 99.70(13) ?
Rh1 N1 C1 . . . 125.5(3) ?
Rh1 N1 C5 . . . 114.1(3) ?
C1 N1 C5 . . . 119.9(4) ?
N1 C1 C2 . . . 121.9(5) ?
N1 C1 H1 . . . 119.06 ?
C2 C1 H1 . . . 119.06 ?
C1 C2 C3 . . . 119.5(5) ?
C1 C2 H2 . . . 120.27 ?
C3 C2 H2 . . . 120.27 ?
C2 C3 C4 . . . 119.0(5) ?
C2 C3 H3 . . . 120.5 ?
C4 C3 H3 . . . 120.5 ?
C3 C4 C5 . . . 120.3(5) ?
C3 C4 H4 . . . 119.83 ?
C5 C4 H4 . . . 119.83 ?
N1 C5 C4 . . . 119.4(4) ?
N1 C5 C6 . . . 114.0(4) ?
C4 C5 C6 . . . 126.6(4) ?
C5 C6 C7 . . . 116.5(4) ?
C5 C6 C11 . . . 123.2(4) ?
C7 C6 C11 . . . 120.2(5) ?
Rh1 C7 C6 . . . 113.2(4) ?
Rh1 C7 C8 . . . 128.5(4) ?
C6 C7 C8 . . . 118.3(4) ?
C7 C8 C9 . . . 121.2(5) ?
C7 C8 H8 . . . 119.39 ?
C9 C8 H8 . . . 119.39 ?
C8 C9 C10 . . . 119.8(5) ?
C8 C9 H9 . . . 120.08 ?
C10 C9 H9 . . . 120.08 ?
C9 C10 C11 . . . 120.2(5) ?
C9 C10 H10 . . . 119.89 ?
C11 C10 H10 . . . 119.89 ?
C6 C11 C10 . . . 120.2(5) ?
C6 C11 H11 . . . 119.92 ?
C10 C11 H11 . . . 119.92 ?
O2 N3 O3 . . . 121.2(6) ?
O2 N3 O4 . . . 117.1(6) ?
O3 N3 O4 . . . 121.4(5) ?
C13 C12 H12 . . . 118.87 ?
C13 C12 N2 . . . 122.3(5) ?
H12 C12 N2 . . . 118.87 ?
C12 C13 C14 . . . 119.2(5) ?
C12 C13 H13 . . . 120.41 ?
C14 C13 H13 . . . 120.41 ?
C13 C14 C15 . . . 119.2(5) ?
C13 C14 H14 . . . 120.41 ?
C15 C14 H14 . . . 120.41 ?
C14 C15 C16 . . . 118.9(5) ?
C14 C15 H15 . . . 120.53 ?
C16 C15 H15 . . . 120.53 ?
C15 C16 C17 . . . 124.4(5) ?
C15 C16 N2 . . . 121.3(4) ?
C17 C16 N2 . . . 114.3(4) ?
C16 C17 C18 . . . 115.4(4) ?
C16 C17 C22 . . . 123.7(4) ?
C18 C17 C22 . . . 120.9(5) ?
Rh1 C18 C17 . . . 114.2(3) ?
Rh1 C18 C19 . . . 127.4(4) ?
C17 C18 C19 . . . 118.4(4) ?
C18 C19 C20 . . . 120.7(4) ?
C18 C19 H19 . . . 119.63 ?
C20 C19 H19 . . . 119.63 ?
C19 C20 C21 . . . 120.4(5) ?
C19 C20 H20 . . . 119.81 ?
C21 C20 H20 . . . 119.81 ?
C20 C21 H21 . . . 120.28 ?
C20 C21 C22 . . . 119.4(5) ?
H21 C21 C22 . . . 120.28 ?
H24a C24 H24b . . . 109.47 ?
H24a C24 H24c . . . 109.47 ?
H24b C24 H24c . . . 109.47 ?
Rh1 S1 O1 . . . 119.86(16) ?
Rh1 S1 C23 . . . 111.9(2) ?
O1 S1 C23 . . . 107.0(3) ?
C17 C22 C21 . . . 120.2(5) ?
C17 C22 H22 . . . 119.92 ?
C21 C22 H22 . . . 119.92 ?
S1 C23 H23a . . . 109.47 ?
S1 C23 H23b . . . 109.47 ?
S1 C23 H23c . . . 109.47 ?
H23a C23 H23b . . . 109.47 ?
H23a C23 H23c . . . 109.47 ?
H23b C23 H23c . . . 109.47 ?
Rh1 N2 C12 . . . 125.2(4) ?
Rh1 N2 C16 . . . 115.6(3) ?
C12 N2 C16 . . . 119.0(4) ?

loop_
_geom_bond_atom_site_label_1
_geom_bond_atom_site_label_2
_geom_bond_site_symmetry_1
_geom_bond_site_symmetry_2
_geom_bond_distance
_geom_bond_publ_flag
Rh1 N1 . . 2.054(4) ?
Rh1 C7 . . 1.982(5) ?
Rh1 C18 . . 2.014(5) ?
Rh1 S1 . . 2.4514(16) ?
Rh1 N2 . . 2.051(4) ?
N1 C1 . . 1.343(7) ?
N1 C5 . . 1.364(6) ?
C1 C2 . . 1.375(8) ?
C1 H1 . . 0.96 ?
C2 C3 . . 1.383(8) ?
C2 H2 . . 0.96 ?
C3 C4 . . 1.370(7) ?
C3 H3 . . 0.96 ?
C4 C5 . . 1.403(7) ?
C4 H4 . . 0.96 ?
C5 C6 . . 1.451(7) ?
C6 C7 . . 1.417(6) ?
C6 C11 . . 1.404(7) ?
C7 C8 . . 1.390(7) ?
C8 C9 . . 1.398(7) ?
C8 H8 . . 0.96 ?
C9 C10 . . 1.393(7) ?
C9 H9 . . 0.96 ?
C10 C11 . . 1.380(8) ?
C10 H10 . . 0.96 ?
C11 H11 . . 0.96 ?
N3 O2 . . 1.230(6) ?
N3 O3 . . 1.231(8) ?
N3 O4 . . 1.230(8) ?
C12 C13 . . 1.378(7) ?
C12 H12 . . 0.96 ?
C12 N2 . . 1.345(7) ?
C13 C14 . . 1.386(8) ?
C13 H13 . . 0.96 ?
C14 C15 . . 1.389(8) ?
C14 H14 . . 0.96 ?
C15 C16 . . 1.395(7) ?
C15 H15 . . 0.96 ?
C16 C17 . . 1.461(7) ?
C16 N2 . . 1.357(7) ?
C17 C18 . . 1.408(7) ?
C17 C22 . . 1.389(7) ?
C18 C19 . . 1.392(7) ?
C19 C20 . . 1.390(7) ?
C19 H19 . . 0.96 ?
C20 C21 . . 1.399(7) ?
C20 H20 . . 0.96 ?
C21 H21 . . 0.96 ?
C21 C22 . . 1.386(7) ?
C24 H24a . . 0.96 ?
C24 H24b . . 0.96 ?
C24 H24c . . 0.96 ?
H22 C22 . . 0.96 ?
S1 O1 . . 1.491(4) ?
S1 C23 . . 1.783(7) ?
C23 H23a . . 0.96 ?
C23 H23b . . 0.96 ?
C23 H23c . . 0.96 ?

loop_
_restr_equal_distance_atom_site_label_1
_restr_equal_distance_site_symmetry_1
_restr_equal_distance_atom_site_label_2
_restr_equal_distance_site_symmetry_2
_restr_equal_distance_class_class_id
_restr_equal_distance_class_target_weight_param
N3 . O2 . 1 0.001
N3 . O3 . 1 0.001
N3 . O4 . 1 0.001
